data_7006806
loop_
_publ_author_name
'G\"adt, Torben'
'Wesemann, Lars'

_publ_section_title
;
 An unprecedented, reversible coordination mode rearrangement:
 eta3(B-H) vs.eta1(Sn) stanna-closo-dodecaborate coordination.
;
_journal_issue 2
_journal_name_full 'Dalton transactions (Cambridge, England : 2003)'
_journal_page_first 328
_journal_page_last 329
_journal_paper_doi 10.1039/b514203m
_journal_year 2006
_chemical_formula_moiety 'C32 H56 B22 N2 P2 Ru Sn2, (C13 H30 N)2, 2.5(C H2 Cl2)'
_chemical_formula_sum 'C60.5 H121 B22 Cl5 N4 P2 Ru Sn2'
_chemical_formula_weight 1720.07
_chemical_name_systematic
;
?
;
_space_group_IT_number 2
_symmetry_cell_setting triclinic
_symmetry_space_group_name_Hall '-P 1'
_symmetry_space_group_name_H-M 'P -1'
_atom_sites_solution_hydrogens geom
_atom_sites_solution_primary direct
_atom_sites_solution_secondary difmap
_audit_creation_method SHELXL
_cell_angle_alpha 103.836(10)
_cell_angle_beta 94.170(9)
_cell_angle_gamma 103.845(9)
_cell_formula_units_Z 2
_cell_length_a 10.9379(11)
_cell_length_b 17.702(2)
_cell_length_c 23.203(3)
_cell_measurement_reflns_used 45390
_cell_measurement_temperature 173(2)
_cell_measurement_theta_max 59.21
_cell_measurement_theta_min 4.06
_cell_volume 4195.1(9)
_computing_cell_refinement 'X-AREA (Stoe & Cie, 2004)'
_computing_data_collection 'X-AREA (Stoe & Cie, 2004)'
_computing_data_reduction 'X-RED (Stoe & Cie, 2004)'
_computing_molecular_graphics 'Ortep-3 for Windows (Farrugia, 1997)'
_computing_publication_material 'SHELXL97 and WinGX (Farrugia, 1999)'
_computing_structure_refinement 'SHELXL-97 (Sheldrick, 1997)'
_computing_structure_solution 'SHELXS-97 (Sheldrick, 1997)'
_diffrn_ambient_temperature 173(2)
_diffrn_measured_fraction_theta_full 0.953
_diffrn_measured_fraction_theta_max 0.953
_diffrn_measurement_device_type 'Stoe IPDS 2T'
_diffrn_measurement_method \w
_diffrn_radiation_monochromator graphite
_diffrn_radiation_source 'fine-focus sealed tube'
_diffrn_radiation_type MoK\a
_diffrn_radiation_wavelength 0.71073
_diffrn_reflns_av_R_equivalents 0.0437
_diffrn_reflns_av_sigmaI/netI 0.0366
_diffrn_reflns_limit_h_max 14
_diffrn_reflns_limit_h_min -15
_diffrn_reflns_limit_k_max 24
_diffrn_reflns_limit_k_min -23
_diffrn_reflns_limit_l_max 31
_diffrn_reflns_limit_l_min -31
_diffrn_reflns_number 40651
_diffrn_reflns_theta_full 29.29
_diffrn_reflns_theta_max 29.29
_diffrn_reflns_theta_min 3.16
_exptl_absorpt_coefficient_mu 1.004
_exptl_absorpt_correction_T_max 0.8991
_exptl_absorpt_correction_T_min 0.7927
_exptl_absorpt_correction_type numerical
_exptl_absorpt_process_details 'X-Red and X-Shape (Stoe & Cie, 2004)'
_exptl_crystal_colour yellow
_exptl_crystal_density_diffrn 1.362
_exptl_crystal_density_method 'not measured'
_exptl_crystal_description block
_exptl_crystal_F_000 1762
_exptl_crystal_size_max 0.23
_exptl_crystal_size_mid 0.20
_exptl_crystal_size_min 0.18
_refine_diff_density_max 2.403
_refine_diff_density_min -2.139
_refine_diff_density_rms 0.141
_refine_ls_extinction_method none
_refine_ls_goodness_of_fit_ref 1.122
_refine_ls_hydrogen_treatment mixed
_refine_ls_matrix_type full
_refine_ls_number_parameters 876
_refine_ls_number_reflns 21839
_refine_ls_number_restraints 13
_refine_ls_restrained_S_all 1.122
_refine_ls_R_factor_all 0.0952
_refine_ls_R_factor_gt 0.0785
_refine_ls_shift/su_max 0.001
_refine_ls_shift/su_mean 0.000
_refine_ls_structure_factor_coef Fsqd
_refine_ls_weighting_details 'calc w=1/[\s^2^(Fo^2^)+(0.0613P)^2^+28.3916P] where P=(Fo^2^+2Fc^2^)/3'
_refine_ls_weighting_scheme calc
_refine_ls_wR_factor_gt 0.1872
_refine_ls_wR_factor_ref 0.1983
_reflns_number_gt 18034
_reflns_number_total 21839
_reflns_threshold_expression >2sigma(I)
_cod_data_source_file b514203m.txt
_cod_data_source_block tg07
_cod_depositor_comments
;
The following automatic conversions were performed:
'_symmetry_cell_setting' value 'Triclinic' changed to 'triclinic'
according to '/home/saulius/struct/CIF-dictionaries/cif_core.dic'
dictionary named 'cif_core.dic' version 2.4.1 from 2010-06-29.

Automatic conversion script
Id: cif_fix_enum 1527 2010-12-29 10:47:43Z saulius 
;
_cod_original_cell_volume 4195.2(8)
_cod_original_sg_symbol_H-M P-1
_cod_original_formula_sum 'C60.50 H121 B22 Cl5 N4 P2 Ru Sn2'
_cod_database_code 7006806

loop_
_symmetry_equiv_pos_as_xyz
'x, y, z'
'-x, -y, -z'

loop_
_atom_site_label
_atom_site_type_symbol
_atom_site_fract_x
_atom_site_fract_y
_atom_site_fract_z
_atom_site_U_iso_or_equiv
_atom_site_adp_type
_atom_site_occupancy
_atom_site_symmetry_multiplicity
_atom_site_calc_flag
_atom_site_refinement_flags
_atom_site_disorder_assembly
_atom_site_disorder_group
Sn1 Sn 0.91372(4) 0.38727(2) 0.24946(2) 0.03659(11) Uani 1 1 d . . .
Sn2 Sn 0.73842(3) 0.10479(2) 0.283796(18) 0.02877(9) Uani 1 1 d . . .
Ru Ru 0.78362(4) 0.24402(3) 0.25408(2) 0.02757(10) Uani 1 1 d . . .
P1 P 0.62812(14) 0.28959(9) 0.30258(8) 0.0353(3) Uani 1 1 d . . .
P2 P 0.67548(14) 0.22147(10) 0.15921(7) 0.0364(3) Uani 1 1 d . . .
N1 N 0.9354(4) 0.2088(3) 0.2167(2) 0.0321(10) Uani 1 1 d . . .
N2 N 0.9045(5) 0.2780(3) 0.3342(2) 0.0337(10) Uani 1 1 d . . .
N3 N 0.6252(13) 0.6326(5) 0.1998(5) 0.106(4) Uani 1 1 d . . .
N4 N 0.2383(5) 0.8649(3) 0.3698(3) 0.0417(12) Uani 1 1 d . . .
C1 C 0.5783(7) 0.3748(4) 0.2832(4) 0.0490(17) Uani 1 1 d . . .
H1C H 0.5567 0.4070 0.3192 0.059 Uiso 1 1 calc R . .
H1D H 0.6508 0.4086 0.2717 0.059 Uiso 1 1 calc R . .
C2 C 0.4664(7) 0.3529(5) 0.2335(4) 0.060(2) Uani 1 1 d . . .
H2C H 0.3886 0.3369 0.2502 0.072 Uiso 1 1 calc R . .
H2D H 0.4643 0.4012 0.2210 0.072 Uiso 1 1 calc R . .
C3 C 0.4658(6) 0.2865(5) 0.1780(4) 0.0539(19) Uani 1 1 d . . .
H3C H 0.3969 0.2833 0.1480 0.065 Uiso 1 1 calc R . .
H3D H 0.4484 0.2354 0.1884 0.065 Uiso 1 1 calc R . .
C4 C 0.5917(6) 0.2979(5) 0.1499(4) 0.0480(16) Uani 1 1 d . . .
H4C H 0.6466 0.3514 0.1689 0.058 Uiso 1 1 calc R . .
H4D H 0.5729 0.2936 0.1076 0.058 Uiso 1 1 calc R . .
C11 C 0.9769(6) 0.3009(4) 0.3759(3) 0.0423(14) Uani 1 1 d . . .
C12 C 1.0709(8) 0.3351(5) 0.4290(4) 0.062(2) Uani 1 1 d . . .
H12A H 1.1397 0.3750 0.4214 0.094 Uiso 1 1 calc R . .
H12B H 1.1029 0.2931 0.4390 0.094 Uiso 1 1 calc R . .
H12C H 1.0324 0.3596 0.4618 0.094 Uiso 1 1 calc R . .
C21 C 1.0240(6) 0.1976(4) 0.1979(3) 0.0397(13) Uani 1 1 d . . .
C22 C 1.1370(7) 0.1860(7) 0.1713(4) 0.068(2) Uani 1 1 d . . .
H22A H 1.1617 0.2245 0.1485 0.102 Uiso 1 1 calc R . .
H22B H 1.1189 0.1324 0.1454 0.102 Uiso 1 1 calc R . .
H22C H 1.2050 0.1936 0.2025 0.102 Uiso 1 1 calc R . .
C111 C 0.6853(6) 0.3320(4) 0.3826(3) 0.0462(16) Uani 1 1 d . . .
C112 C 0.7580(8) 0.4121(5) 0.4027(4) 0.062(2) Uani 1 1 d . . .
H112 H 0.7702 0.4446 0.3764 0.074 Uiso 1 1 calc R . .
C113 C 0.8116(10) 0.4428(7) 0.4624(5) 0.082(3) Uani 1 1 d . . .
H113 H 0.8604 0.4960 0.4758 0.099 Uiso 1 1 calc R . .
C114 C 0.7942(10) 0.3964(7) 0.5016(5) 0.083(3) Uani 1 1 d . . .
H114 H 0.8296 0.4182 0.5416 0.100 Uiso 1 1 calc R . .
C115 C 0.7237(10) 0.3166(7) 0.4821(4) 0.076(3) Uani 1 1 d . . .
H115 H 0.7124 0.2844 0.5087 0.091 Uiso 1 1 calc R . .
C116 C 0.6698(7) 0.2850(5) 0.4222(3) 0.0529(18) Uani 1 1 d . . .
H116 H 0.6228 0.2313 0.4088 0.064 Uiso 1 1 calc R . .
C121 C 0.4729(6) 0.2208(4) 0.3030(3) 0.0403(14) Uani 1 1 d . . .
C122 C 0.3867(7) 0.2481(5) 0.3387(4) 0.0537(19) Uani 1 1 d . . .
H122 H 0.4092 0.3004 0.3636 0.064 Uiso 1 1 calc R . .
C123 C 0.2668(7) 0.1971(6) 0.3373(4) 0.061(2) Uani 1 1 d . . .
H123 H 0.2113 0.2152 0.3623 0.073 Uiso 1 1 calc R . .
C124 C 0.2298(6) 0.1209(5) 0.2996(4) 0.0530(18) Uani 1 1 d . . .
H124 H 0.1481 0.0884 0.2972 0.064 Uiso 1 1 calc R . .
C125 C 0.3154(6) 0.0932(5) 0.2654(4) 0.0458(16) Uani 1 1 d . . .
H125 H 0.2929 0.0405 0.2413 0.055 Uiso 1 1 calc R . .
C126 C 0.4351(6) 0.1430(4) 0.2664(3) 0.0405(14) Uani 1 1 d . . .
H126 H 0.4908 0.1237 0.2420 0.049 Uiso 1 1 calc R . .
C211 C 0.5562(6) 0.1272(4) 0.1204(3) 0.0425(14) Uani 1 1 d . . .
C212 C 0.5630(8) 0.0557(5) 0.1321(3) 0.056(2) Uani 1 1 d . . .
H212 H 0.6271 0.0562 0.1609 0.067 Uiso 1 1 calc R . .
C213 C 0.4767(10) -0.0174(5) 0.1020(4) 0.074(3) Uani 1 1 d . . .
H213 H 0.4842 -0.0649 0.1105 0.089 Uiso 1 1 calc R . .
C214 C 0.3813(10) -0.0191(6) 0.0602(5) 0.081(3) Uani 1 1 d . . .
H214 H 0.3232 -0.0678 0.0401 0.097 Uiso 1 1 calc R . .
C215 C 0.3716(9) 0.0521(7) 0.0478(5) 0.082(3) Uani 1 1 d . . .
H215 H 0.3060 0.0509 0.0195 0.098 Uiso 1 1 calc R . .
C216 C 0.4581(8) 0.1252(6) 0.0769(4) 0.066(2) Uani 1 1 d . . .
H216 H 0.4512 0.1725 0.0677 0.079 Uiso 1 1 calc R . .
C221 C 0.7836(7) 0.2259(5) 0.1025(3) 0.0475(16) Uani 1 1 d . . .
C222 C 0.8288(9) 0.2955(6) 0.0842(4) 0.065(2) Uani 1 1 d . . .
H222 H 0.8007 0.3409 0.0996 0.078 Uiso 1 1 calc R . .
C223 C 0.9158(12) 0.2983(8) 0.0432(5) 0.094(4) Uani 1 1 d . . .
H223 H 0.9453 0.3453 0.0314 0.113 Uiso 1 1 calc R . .
C224 C 0.9574(11) 0.2325(9) 0.0205(5) 0.092(4) Uani 1 1 d . . .
H224 H 1.0155 0.2347 -0.0068 0.111 Uiso 1 1 calc R . .
C225 C 0.9142(9) 0.1623(8) 0.0374(4) 0.079(3) Uani 1 1 d . . .
H225 H 0.9433 0.1173 0.0219 0.095 Uiso 1 1 calc R . .
C226 C 0.8275(7) 0.1595(6) 0.0776(4) 0.061(2) Uani 1 1 d . . .
H226 H 0.7975 0.1118 0.0884 0.073 Uiso 1 1 calc R . .
C301 C 0.5978(11) 0.5989(7) 0.2523(6) 0.093(4) Uani 1 1 d . . .
H30A H 0.5217 0.5542 0.2404 0.111 Uiso 1 1 calc R . .
H30B H 0.6676 0.5778 0.2633 0.111 Uiso 1 1 calc R . .
C302 C 0.5798(14) 0.6575(9) 0.3047(7) 0.118(5) Uani 1 1 d . . .
H30C H 0.5017 0.6717 0.2956 0.141 Uiso 1 1 calc R . .
H30D H 0.6491 0.7061 0.3121 0.141 Uiso 1 1 calc R . .
C303 C 0.5736(14) 0.6302(10) 0.3614(8) 0.118(5) Uani 1 1 d . . .
H30E H 0.5100 0.5788 0.3519 0.142 Uiso 1 1 calc R . .
H30F H 0.6547 0.6199 0.3713 0.142 Uiso 1 1 calc R . .
C304 C 0.548(3) 0.6763(14) 0.4111(10) 0.249(16) Uani 1 1 d . . .
H30G H 0.5483 0.6496 0.4425 0.374 Uiso 1 1 calc R . .
H30H H 0.4664 0.6856 0.4036 0.374 Uiso 1 1 calc R . .
H30I H 0.6120 0.7270 0.4230 0.374 Uiso 1 1 calc R . .
C311 C 0.545(4) 0.6778(16) 0.1810(10) 0.245(19) Uani 1 1 d . . .
H31A H 0.4731 0.6670 0.2030 0.294 Uiso 1 1 calc R . .
H31B H 0.5911 0.7333 0.2002 0.294 Uiso 1 1 calc R . .
C312 C 0.496(2) 0.6819(16) 0.1344(15) 0.228(16) Uani 1 1 d . . .
H31C H 0.4574 0.6264 0.1119 0.273 Uiso 1 1 calc R . .
H31D H 0.5661 0.7018 0.1140 0.273 Uiso 1 1 calc R . .
C313 C 0.3995(16) 0.7270(11) 0.1238(9) 0.134(6) Uani 1 1 d . . .
H31E H 0.3177 0.6972 0.1308 0.161 Uiso 1 1 calc R . .
H31F H 0.4230 0.7789 0.1533 0.161 Uiso 1 1 calc R . .
C314 C 0.384(2) 0.7410(14) 0.0631(11) 0.196(10) Uani 1 1 d . . .
H31G H 0.3148 0.7647 0.0595 0.293 Uiso 1 1 calc R . .
H31H H 0.3672 0.6905 0.0331 0.293 Uiso 1 1 calc R . .
H31I H 0.4610 0.7767 0.0576 0.293 Uiso 1 1 calc R . .
C321 C 0.630(2) 0.5580(8) 0.1459(10) 0.159(9) Uani 1 1 d . . .
H32A H 0.6618 0.5783 0.1132 0.190 Uiso 1 1 calc R . .
H32B H 0.6887 0.5307 0.1594 0.190 Uiso 1 1 calc R . .
C322 C 0.495(2) 0.4940(19) 0.1215(14) 0.214(13) Uani 1 1 d U . .
H32C H 0.4706 0.4643 0.1509 0.256 Uiso 1 1 calc R . .
H32D H 0.4310 0.5219 0.1154 0.256 Uiso 1 1 calc R . .
C323 C 0.502(2) 0.4340(13) 0.0613(12) 0.31(2) Uani 1 1 d DU . .
H32E H 0.5291 0.4618 0.0312 0.371 Uiso 1 1 calc R . .
H32F H 0.5576 0.4003 0.0667 0.371 Uiso 1 1 calc R . .
C324 C 0.3674(14) 0.3872(10) 0.0461(6) 0.110(5) Uani 1 1 d D . .
H32G H 0.3518 0.3561 0.0051 0.165 Uiso 1 1 calc R . .
H32H H 0.3139 0.4234 0.0519 0.165 Uiso 1 1 calc R . .
H32I H 0.3489 0.3516 0.0716 0.165 Uiso 1 1 calc R . .
C331 C 0.7557(18) 0.6864(10) 0.2159(10) 0.164(9) Uani 1 1 d . . .
H33A H 0.7782 0.7098 0.1835 0.246 Uiso 1 1 calc R . .
H33B H 0.8140 0.6559 0.2232 0.246 Uiso 1 1 calc R . .
H33C H 0.7595 0.7285 0.2514 0.246 Uiso 1 1 calc R . .
C401 C 0.1694(8) 0.8336(5) 0.4188(4) 0.059(2) Uani 1 1 d . . .
H40A H 0.1385 0.7753 0.4046 0.071 Uiso 1 1 calc R . .
H40B H 0.2315 0.8456 0.4540 0.071 Uiso 1 1 calc R . .
C402 C 0.0603(9) 0.8662(6) 0.4377(5) 0.069(2) Uani 1 1 d . A .
H40C H 0.0041 0.8634 0.4025 0.082 Uiso 1 1 calc R . .
H40D H 0.0919 0.9224 0.4602 0.082 Uiso 1 1 calc R . .
C403 C -0.0124(8) 0.8186(6) 0.4759(4) 0.062(2) Uani 1 1 d . . .
H40E H -0.0645 0.8493 0.4981 0.074 Uiso 0.541(19) 1 calc PR A 1
H40F H 0.0464 0.8083 0.5045 0.074 Uiso 0.541(19) 1 calc PR A 1
H40E H 0.0461 0.8197 0.5098 0.074 Uiso 0.459(19) 1 calc PR A 2
H40F H -0.0444 0.7629 0.4526 0.074 Uiso 0.459(19) 1 calc PR A 2
C404 C -0.0979(15) 0.7378(10) 0.4354(7) 0.063(5) Uani 0.541(19) 1 d P A 1
H40G H -0.1433 0.7070 0.4598 0.095 Uiso 0.541(19) 1 calc PR A 1
H40H H -0.0461 0.7077 0.4134 0.095 Uiso 0.541(19) 1 calc PR A 1
H40I H -0.1575 0.7483 0.4079 0.095 Uiso 0.541(19) 1 calc PR A 1
C404 C -0.1229(17) 0.8478(15) 0.4995(9) 0.069(7) Uani 0.459(19) 1 d P A 2
H40G H -0.1630 0.8142 0.5234 0.103 Uiso 0.459(19) 1 calc PR A 2
H40H H -0.1834 0.8451 0.4665 0.103 Uiso 0.459(19) 1 calc PR A 2
H40I H -0.0926 0.9025 0.5236 0.103 Uiso 0.459(19) 1 calc PR A 2
C411 C 0.2737(8) 0.9539(5) 0.3831(4) 0.0564(19) Uani 1 1 d . . .
H41A H 0.3149 0.9692 0.3504 0.068 Uiso 1 1 calc R . .
H41B H 0.1963 0.9716 0.3839 0.068 Uiso 1 1 calc R . .
C412 C 0.3578(9) 0.9976(6) 0.4393(5) 0.070(2) Uani 1 1 d . . .
H41C H 0.4368 0.9819 0.4392 0.084 Uiso 1 1 calc R . .
H41D H 0.3176 0.9843 0.4728 0.084 Uiso 1 1 calc R . .
C413 C 0.3854(13) 1.0896(6) 0.4463(8) 0.111(6) Uani 1 1 d . . .
H41E H 0.4061 1.0985 0.4081 0.133 Uiso 1 1 calc R . .
H41F H 0.3063 1.1040 0.4524 0.133 Uiso 1 1 calc R . .
C414 C 0.4637(19) 1.1359(17) 0.4832(11) 0.202(12) Uani 1 1 d . . .
H41G H 0.4684 1.1895 0.4799 0.303 Uiso 1 1 calc R . .
H41H H 0.5443 1.1244 0.4781 0.303 Uiso 1 1 calc R . .
H41I H 0.4430 1.1318 0.5221 0.303 Uiso 1 1 calc R . .
C421 C 0.1443(8) 0.8269(5) 0.3113(4) 0.0563(19) Uani 1 1 d . . .
H42A H 0.1259 0.7686 0.3033 0.068 Uiso 1 1 calc R . .
H42B H 0.0654 0.8414 0.3177 0.068 Uiso 1 1 calc R . .
C422 C 0.1866(11) 0.8496(8) 0.2588(4) 0.081(3) Uani 1 1 d . . .
H42C H 0.2132 0.9081 0.2694 0.097 Uiso 1 1 calc R . .
H42D H 0.2623 0.8313 0.2518 0.097 Uiso 1 1 calc R . .
C423 C 0.1061(14) 0.8242(10) 0.2025(5) 0.109(5) Uani 1 1 d . . .
H42E H 0.0887 0.7659 0.1907 0.131 Uiso 1 1 calc R . .
H42F H 0.0263 0.8358 0.2117 0.131 Uiso 1 1 calc R . .
C424 C 0.129(2) 0.8481(13) 0.1509(6) 0.156(8) Uani 1 1 d . . .
H42G H 0.0581 0.8207 0.1201 0.234 Uiso 1 1 calc R . .
H42H H 0.2045 0.8348 0.1378 0.234 Uiso 1 1 calc R . .
H42I H 0.1408 0.9053 0.1589 0.234 Uiso 1 1 calc R . .
C431 C 0.3457(8) 0.8271(5) 0.3640(4) 0.058(2) Uani 1 1 d . . .
H43A H 0.3136 0.7696 0.3558 0.088 Uiso 1 1 calc R . .
H43B H 0.4035 0.8471 0.4008 0.088 Uiso 1 1 calc R . .
H43C H 0.3894 0.8400 0.3318 0.088 Uiso 1 1 calc R . .
B1A B 0.6862(7) -0.0352(4) 0.2422(3) 0.0379(14) Uani 1 1 d . . .
H1A H 0.6362 -0.0515 0.1963 0.045 Uiso 1 1 calc R . .
B2A B 0.8613(6) 0.0130(4) 0.2622(3) 0.0370(14) Uani 1 1 d . . .
H2A H 0.9233 0.0279 0.2291 0.044 Uiso 1 1 calc R . .
B3A B 0.8920(6) 0.0726(4) 0.3423(4) 0.0373(14) Uani 1 1 d . . .
H3A H 0.9737 0.1255 0.3604 0.045 Uiso 1 1 calc R . .
B4A B 0.7370(7) 0.0631(4) 0.3720(3) 0.0375(14) Uani 1 1 d . . .
H4A H 0.7195 0.1099 0.4087 0.045 Uiso 1 1 calc R . .
B5A B 0.6096(6) -0.0039(4) 0.3104(3) 0.0379(15) Uani 1 1 d . . .
H5A H 0.5106 0.0000 0.3080 0.045 Uiso 1 1 calc R . .
B6A B 0.7931(7) -0.0878(4) 0.2616(4) 0.0399(15) Uani 1 1 d . . .
H6A H 0.8117 -0.1365 0.2268 0.048 Uiso 1 1 calc R . .
B7A B 0.9137(7) -0.0249(4) 0.3197(4) 0.0407(16) Uani 1 1 d . . .
H7A H 1.0105 -0.0328 0.3226 0.049 Uiso 1 1 calc R . .
B8A B 0.8408(7) 0.0037(5) 0.3855(4) 0.0416(16) Uani 1 1 d . . .
H8A H 0.8899 0.0142 0.4309 0.050 Uiso 1 1 calc R . .
B9A B 0.6753(7) -0.0407(5) 0.3663(4) 0.0432(16) Uani 1 1 d . . .
H9A H 0.6166 -0.0586 0.3998 0.052 Uiso 1 1 calc R . .
B10A B 0.6446(7) -0.0982(5) 0.2906(4) 0.0428(16) Uani 1 1 d . . .
H10A H 0.5664 -0.1536 0.2748 0.051 Uiso 1 1 calc R . .
B11A B 0.7823(8) -0.0958(5) 0.3369(4) 0.0455(17) Uani 1 1 d . . .
H11A H 0.7934 -0.1493 0.3509 0.055 Uiso 1 1 calc R . .
B1B B 0.9548(11) 0.4877(5) 0.1999(5) 0.061(2) Uani 1 1 d . . .
H1B H 0.8787 0.4757 0.1625 0.074 Uiso 1 1 calc R . .
B2B B 1.0807(10) 0.4296(5) 0.1987(5) 0.060(2) Uani 1 1 d . . .
H2B H 1.0854 0.3807 0.1602 0.072 Uiso 1 1 calc R . .
B3B B 1.1324(7) 0.4319(5) 0.2779(5) 0.051(2) Uani 1 1 d . . .
H3B H 1.1691 0.3841 0.2897 0.061 Uiso 1 1 calc R . .
B4B B 1.0430(8) 0.4899(5) 0.3274(4) 0.0484(19) Uani 1 1 d . . .
H4B H 1.0224 0.4792 0.3709 0.058 Uiso 1 1 calc R . .
B5B B 0.9342(9) 0.5256(5) 0.2795(5) 0.057(2) Uani 1 1 d . . .
H5B H 0.8451 0.5380 0.2929 0.069 Uiso 1 1 calc R . .
B6B B 1.1182(13) 0.5312(6) 0.1940(6) 0.079(3) Uani 1 1 d . . .
H6B H 1.1444 0.5443 0.1519 0.094 Uiso 1 1 calc R . .
B7B B 1.2205(10) 0.4995(5) 0.2416(6) 0.073(3) Uani 1 1 d . . .
H7B H 1.3142 0.4935 0.2304 0.087 Uiso 1 1 calc R . .
B8B B 1.1994(10) 0.5342(5) 0.3167(5) 0.064(3) Uani 1 1 d . . .
H8B H 1.2779 0.5503 0.3535 0.077 Uiso 1 1 calc R . .
B9B B 1.0834(10) 0.5892(5) 0.3174(5) 0.064(3) Uani 1 1 d . . .
H9B H 1.0871 0.6410 0.3555 0.076 Uiso 1 1 calc R . .
B10B B 1.0324(13) 0.5876(6) 0.2422(6) 0.075(3) Uani 1 1 d . . .
H10B H 1.0029 0.6383 0.2312 0.090 Uiso 1 1 calc R . .
B11B B 1.1905(10) 0.5955(5) 0.2651(6) 0.066(3) Uani 1 1 d . . .
H11B H 1.2634 0.6519 0.2687 0.079 Uiso 1 1 calc R . .
C50 C 0.8327(13) 0.9179(7) 0.1057(5) 0.091(4) Uani 1 1 d . . .
H50A H 0.7684 0.9460 0.1170 0.109 Uiso 1 1 calc R . .
H50B H 0.8737 0.9108 0.1418 0.109 Uiso 1 1 calc R . .
Cl1 Cl 0.9422(3) 0.97485(18) 0.07434(15) 0.0941(9) Uani 1 1 d . . .
Cl2 Cl 0.7598(4) 0.8234(2) 0.05659(17) 0.1077(11) Uani 1 1 d . . .
C51 C 0.503(5) 0.469(3) 0.499(2) 0.160(16) Uiso 0.50 1 d P . .
Cl3A Cl 0.4101(8) 0.4634(5) 0.4356(4) 0.103(3) Uani 0.50 1 d P . .
Cl3B Cl 0.4178(15) 0.4288(11) 0.4669(7) 0.222(10) Uani 0.50 1 d P . .
C52 C 0.1602(17) 0.4200(8) -0.0077(4) 0.162(10) Uiso 0.791(15) 1 d PG B 1
H52A H 0.2413 0.4175 0.0104 0.194 Uiso 0.791(15) 1 calc PR B 1
H52B H 0.0993 0.4131 0.0202 0.194 Uiso 0.791(15) 1 calc PR B 1
C52 C 0.0604(14) 0.4219(7) -0.0700(8) 0.064(11) Uiso 0.209(15) 1 d PG B 2
H52A H -0.0167 0.3866 -0.0632 0.077 Uiso 0.209(15) 1 calc PR B 2
H52B H 0.0399 0.4572 -0.0932 0.077 Uiso 0.209(15) 1 calc PR B 2
Cl4 Cl 0.1105(11) 0.3467(7) -0.0716(6) 0.243(5) Uiso 0.791(15) 1 d PG B 1
Cl5 Cl 0.1758(12) 0.5126(8) -0.0230(7) 0.278(7) Uiso 0.791(15) 1 d PG B 1
Cl4 Cl 0.1536(17) 0.3765(8) -0.0966(6) 0.220 Uiso 0.209(15) 1 d PG B 2
Cl5 Cl 0.1765(14) 0.4800(9) 0.0036(5) 0.195(16) Uiso 0.209(15) 1 d PG B 2

loop_
_atom_site_aniso_label
_atom_site_aniso_U_11
_atom_site_aniso_U_22
_atom_site_aniso_U_33
_atom_site_aniso_U_23
_atom_site_aniso_U_13
_atom_site_aniso_U_12
Sn1 0.0304(2) 0.02865(19) 0.0483(3) 0.00675(17) 0.00184(16) 0.00791(15)
Sn2 0.02210(16) 0.02671(17) 0.0349(2) 0.00304(14) 0.00242(13) 0.00711(13)
Ru 0.02023(18) 0.0265(2) 0.0326(2) 0.00122(16) 0.00104(15) 0.00707(14)
P1 0.0260(7) 0.0331(7) 0.0449(9) 0.0024(6) 0.0066(6) 0.0117(6)
P2 0.0252(7) 0.0443(8) 0.0359(8) 0.0060(6) -0.0027(6) 0.0089(6)
N1 0.025(2) 0.030(2) 0.039(3) 0.0043(19) 0.0045(19) 0.0078(18)
N2 0.035(2) 0.030(2) 0.033(2) -0.0002(19) -0.002(2) 0.0122(19)
N3 0.156(11) 0.049(5) 0.119(9) 0.034(5) 0.031(8) 0.025(6)
N4 0.031(3) 0.040(3) 0.054(3) 0.008(2) 0.004(2) 0.015(2)
C1 0.038(3) 0.042(3) 0.070(5) 0.010(3) 0.013(3) 0.020(3)
C2 0.042(4) 0.060(5) 0.091(6) 0.028(4) 0.009(4) 0.030(4)
C3 0.026(3) 0.070(5) 0.074(5) 0.029(4) 0.004(3) 0.017(3)
C4 0.035(3) 0.054(4) 0.060(4) 0.024(3) -0.001(3) 0.013(3)
C11 0.039(3) 0.039(3) 0.043(4) 0.001(3) 0.002(3) 0.009(3)
C12 0.056(5) 0.064(5) 0.052(5) -0.005(4) -0.018(4) 0.014(4)
C21 0.029(3) 0.047(3) 0.042(3) 0.010(3) 0.002(2) 0.010(2)
C22 0.035(4) 0.102(7) 0.067(5) 0.013(5) 0.017(4) 0.027(4)
C111 0.035(3) 0.046(4) 0.051(4) -0.005(3) 0.011(3) 0.014(3)
C112 0.055(5) 0.054(4) 0.062(5) -0.009(4) 0.012(4) 0.010(4)
C113 0.075(6) 0.071(6) 0.069(6) -0.029(5) -0.001(5) 0.011(5)
C114 0.076(7) 0.101(8) 0.048(5) -0.024(5) 0.001(5) 0.024(6)
C115 0.079(7) 0.090(7) 0.052(5) 0.000(5) 0.003(5) 0.032(6)
C116 0.049(4) 0.060(4) 0.045(4) 0.000(3) 0.011(3) 0.018(3)
C121 0.027(3) 0.041(3) 0.052(4) 0.009(3) 0.008(3) 0.010(2)
C122 0.038(3) 0.052(4) 0.069(5) 0.004(4) 0.022(3) 0.015(3)
C123 0.038(4) 0.072(5) 0.083(6) 0.023(5) 0.030(4) 0.023(4)
C124 0.026(3) 0.063(5) 0.072(5) 0.023(4) 0.007(3) 0.010(3)
C125 0.029(3) 0.048(4) 0.060(4) 0.018(3) 0.000(3) 0.007(3)
C126 0.028(3) 0.044(3) 0.048(4) 0.007(3) 0.003(2) 0.013(2)
C211 0.032(3) 0.052(4) 0.036(3) 0.008(3) -0.003(2) 0.003(3)
C212 0.058(4) 0.048(4) 0.045(4) 0.000(3) -0.022(3) 0.005(3)
C213 0.088(7) 0.049(5) 0.063(5) 0.002(4) -0.029(5) 0.000(4)
C214 0.075(6) 0.070(6) 0.069(6) 0.011(5) -0.039(5) -0.014(5)
C215 0.059(5) 0.096(7) 0.068(6) 0.022(5) -0.037(5) -0.008(5)
C216 0.050(4) 0.071(5) 0.064(5) 0.021(4) -0.026(4) 0.000(4)
C221 0.038(3) 0.060(4) 0.033(3) 0.000(3) -0.002(3) 0.006(3)
C222 0.064(5) 0.076(6) 0.050(5) 0.012(4) 0.021(4) 0.010(4)
C223 0.092(8) 0.111(9) 0.072(7) 0.026(7) 0.046(6) 0.004(7)
C224 0.070(7) 0.140(11) 0.048(5) -0.003(6) 0.023(5) 0.016(7)
C225 0.056(5) 0.106(8) 0.051(5) -0.018(5) 0.008(4) 0.015(5)
C226 0.044(4) 0.083(6) 0.043(4) -0.007(4) 0.002(3) 0.015(4)
C301 0.068(6) 0.067(6) 0.140(12) 0.036(7) -0.007(7) 0.009(5)
C302 0.094(9) 0.096(9) 0.112(11) -0.027(9) 0.000(8) -0.012(7)
C303 0.093(10) 0.119(12) 0.114(12) 0.023(10) -0.028(9) -0.007(8)
C304 0.35(4) 0.16(2) 0.128(18) -0.044(16) 0.00(2) -0.03(2)
C311 0.48(5) 0.19(2) 0.132(17) 0.010(15) -0.02(2) 0.25(3)
C312 0.127(16) 0.20(2) 0.33(4) -0.04(3) 0.00(2) 0.118(17)
C313 0.097(11) 0.143(15) 0.130(14) -0.014(12) -0.001(10) 0.026(10)
C314 0.19(2) 0.18(2) 0.17(2) -0.016(18) 0.015(19) 0.028(18)
C321 0.22(2) 0.058(7) 0.22(2) 0.051(10) 0.125(18) 0.053(10)
C322 0.139(17) 0.29(3) 0.33(4) 0.24(3) 0.08(2) 0.10(2)
C323 0.69(7) 0.17(2) 0.15(2) 0.054(18) 0.04(3) 0.26(4)
C324 0.113(11) 0.140(14) 0.060(7) 0.032(8) 0.001(7) 0.002(9)
C331 0.168(17) 0.089(10) 0.26(2) 0.065(13) 0.125(17) 0.024(11)
C401 0.052(4) 0.045(4) 0.075(6) 0.011(4) -0.001(4) 0.008(3)
C402 0.054(5) 0.075(6) 0.070(6) 0.015(5) 0.009(4) 0.009(4)
C403 0.054(5) 0.070(5) 0.058(5) 0.019(4) 0.015(4) 0.003(4)
C404 0.047(8) 0.071(11) 0.061(10) 0.025(8) 0.002(7) -0.010(7)
C404 0.040(9) 0.114(18) 0.065(12) 0.044(12) 0.017(8) 0.022(10)
C411 0.053(4) 0.043(4) 0.076(6) 0.018(4) 0.016(4) 0.012(3)
C412 0.052(5) 0.071(6) 0.084(7) 0.021(5) 0.010(5) 0.013(4)
C413 0.085(8) 0.044(5) 0.171(15) 0.001(7) -0.036(9) -0.001(5)
C414 0.120(16) 0.32(4) 0.21(3) 0.15(3) 0.077(17) 0.05(2)
C421 0.046(4) 0.052(4) 0.065(5) 0.012(4) 0.008(4) 0.006(3)
C422 0.076(7) 0.114(9) 0.057(5) 0.026(6) 0.008(5) 0.031(6)
C423 0.129(11) 0.164(14) 0.052(6) 0.016(7) 0.009(6) 0.083(11)
C424 0.20(2) 0.23(2) 0.065(8) 0.066(11) 0.032(10) 0.087(17)
C431 0.046(4) 0.057(4) 0.077(6) 0.014(4) 0.005(4) 0.027(4)
B1A 0.034(3) 0.032(3) 0.040(4) 0.002(3) 0.001(3) 0.003(3)
B2A 0.028(3) 0.036(3) 0.046(4) 0.005(3) 0.012(3) 0.010(2)
B3A 0.027(3) 0.037(3) 0.048(4) 0.011(3) 0.000(3) 0.009(2)
B4A 0.035(3) 0.040(4) 0.036(3) 0.007(3) 0.005(3) 0.011(3)
B5A 0.025(3) 0.039(3) 0.045(4) 0.006(3) 0.005(3) 0.005(2)
B6A 0.040(4) 0.027(3) 0.051(4) 0.005(3) 0.008(3) 0.010(3)
B7A 0.031(3) 0.037(3) 0.059(5) 0.017(3) 0.006(3) 0.014(3)
B8A 0.037(4) 0.044(4) 0.045(4) 0.014(3) 0.000(3) 0.012(3)
B9A 0.033(3) 0.052(4) 0.045(4) 0.018(3) 0.010(3) 0.005(3)
B10A 0.031(3) 0.034(3) 0.059(5) 0.011(3) 0.003(3) 0.003(3)
B11A 0.041(4) 0.035(3) 0.058(5) 0.013(3) -0.001(3) 0.008(3)
B1B 0.074(6) 0.040(4) 0.073(6) 0.027(4) -0.001(5) 0.011(4)
B2B 0.065(6) 0.039(4) 0.069(6) 0.008(4) 0.034(5) 0.001(4)
B3B 0.030(3) 0.031(3) 0.086(6) 0.008(4) 0.004(4) 0.009(3)
B4B 0.039(4) 0.037(4) 0.054(5) -0.004(3) -0.001(3) 0.001(3)
B5B 0.049(5) 0.034(4) 0.090(7) 0.011(4) 0.005(4) 0.020(3)
B6B 0.092(9) 0.046(5) 0.091(9) 0.019(5) 0.022(7) 0.001(5)
B7B 0.050(5) 0.034(4) 0.127(10) 0.009(5) 0.035(6) 0.003(4)
B8B 0.052(5) 0.036(4) 0.087(7) 0.004(4) -0.013(5) -0.001(4)
B9B 0.061(6) 0.034(4) 0.086(7) -0.001(4) 0.013(5) 0.011(4)
B10B 0.085(8) 0.047(5) 0.102(9) 0.029(6) 0.014(7) 0.021(5)
B11B 0.062(6) 0.034(4) 0.095(8) 0.015(5) 0.018(5) 0.001(4)
C50 0.110(9) 0.082(7) 0.075(7) 0.003(6) 0.039(7) 0.025(7)
Cl1 0.105(2) 0.0787(17) 0.096(2) 0.0111(15) 0.0461(17) 0.0210(16)
Cl2 0.108(2) 0.090(2) 0.108(3) 0.0103(18) 0.018(2) 0.0096(18)
Cl3A 0.082(4) 0.086(4) 0.114(6) -0.019(4) 0.024(4) 0.015(3)
Cl3B 0.180(12) 0.245(19) 0.175(13) -0.088(12) -0.080(11) 0.104(12)

loop_
_atom_type_symbol
_atom_type_description
_atom_type_scat_dispersion_real
_atom_type_scat_dispersion_imag
_atom_type_scat_source
C C 0.0033 0.0016 'International Tables Vol C Tables 4.2.6.8 and 6.1.1.4'
H H 0.0000 0.0000 'International Tables Vol C Tables 4.2.6.8 and 6.1.1.4'
B B 0.0013 0.0007 'International Tables Vol C Tables 4.2.6.8 and 6.1.1.4'
P P 0.1023 0.0942 'International Tables Vol C Tables 4.2.6.8 and 6.1.1.4'
Ru Ru -1.2594 0.8363 'International Tables Vol C Tables 4.2.6.8 and 6.1.1.4'
Sn Sn -0.6537 1.4246 'International Tables Vol C Tables 4.2.6.8 and 6.1.1.4'
Cl Cl 0.1484 0.1585 'International Tables Vol C Tables 4.2.6.8 and 6.1.1.4'
N N 0.0061 0.0033 'International Tables Vol C Tables 4.2.6.8 and 6.1.1.4'

loop_
_geom_angle_atom_site_label_1
_geom_angle_atom_site_label_2
_geom_angle_atom_site_label_3
_geom_angle
_geom_angle_site_symmetry_1
_geom_angle_site_symmetry_3
_geom_angle_publ_flag
B1B Sn1 B2B 48.5(4) . . ?
B1B Sn1 B3B 82.2(4) . . ?
B2B Sn1 B3B 47.6(4) . . ?
B1B Sn1 B4B 81.7(4) . . ?
B2B Sn1 B4B 81.1(3) . . ?
B3B Sn1 B4B 46.8(3) . . ?
B1B Sn1 B5B 47.2(4) . . ?
B2B Sn1 B5B 81.4(4) . . ?
B3B Sn1 B5B 81.1(3) . . ?
B4B Sn1 B5B 47.8(3) . . ?
B1B Sn1 Ru 149.9(3) . . ?
B2B Sn1 Ru 132.8(2) . . ?
B3B Sn1 Ru 121.5(2) . . ?
B4B Sn1 Ru 127.6(2) . . ?
B5B Sn1 Ru 145.7(3) . . ?
B2A Sn2 B4A 80.6(3) . . ?
B2A Sn2 B5A 80.6(3) . . ?
B4A Sn2 B5A 47.2(3) . . ?
B2A Sn2 B3A 47.0(3) . . ?
B4A Sn2 B3A 46.9(3) . . ?
B5A Sn2 B3A 80.3(3) . . ?
B2A Sn2 B1A 47.2(2) . . ?
B4A Sn2 B1A 80.8(3) . . ?
B5A Sn2 B1A 47.2(3) . . ?
B3A Sn2 B1A 80.5(3) . . ?
B2A Sn2 Ru 124.13(18) . . ?
B4A Sn2 Ru 137.02(18) . . ?
B5A Sn2 Ru 153.82(18) . . ?
B3A Sn2 Ru 121.88(18) . . ?
B1A Sn2 Ru 142.2(2) . . ?
N2 Ru N1 84.4(2) . . ?
N2 Ru P1 90.94(15) . . ?
N1 Ru P1 175.09(14) . . ?
N2 Ru P2 170.11(16) . . ?
N1 Ru P2 90.49(15) . . ?
P1 Ru P2 93.91(6) . . ?
N2 Ru Sn1 80.40(15) . . ?
N1 Ru Sn1 82.75(13) . . ?
P1 Ru Sn1 95.02(5) . . ?
P2 Ru Sn1 90.58(5) . . ?
N2 Ru Sn2 79.63(14) . . ?
N1 Ru Sn2 84.81(14) . . ?
P1 Ru Sn2 95.84(5) . . ?
P2 Ru Sn2 108.39(5) . . ?
Sn1 Ru Sn2 157.37(2) . . ?
C111 P1 C121 102.1(3) . . ?
C111 P1 C1 101.3(4) . . ?
C121 P1 C1 101.0(3) . . ?
C111 P1 Ru 109.9(2) . . ?
C121 P1 Ru 121.5(2) . . ?
C1 P1 Ru 118.3(3) . . ?
C221 P2 C211 99.4(3) . . ?
C221 P2 C4 101.9(4) . . ?
C211 P2 C4 101.7(3) . . ?
C221 P2 Ru 112.0(2) . . ?
C211 P2 Ru 123.4(2) . . ?
C4 P2 Ru 115.4(3) . . ?
C21 N1 Ru 173.1(5) . . ?
C11 N2 Ru 174.3(6) . . ?
C311 N3 C331 107.4(18) . . ?
C311 N3 C301 118.9(17) . . ?
C331 N3 C301 106.0(13) . . ?
C311 N3 C321 110.9(15) . . ?
C331 N3 C321 106.9(13) . . ?
C301 N3 C321 106.0(9) . . ?
C411 N4 C431 115.5(6) . . ?
C411 N4 C421 110.7(6) . . ?
C431 N4 C421 107.4(6) . . ?
C411 N4 C401 112.7(6) . . ?
C431 N4 C401 104.3(6) . . ?
C421 N4 C401 105.5(6) . . ?
C2 C1 P1 116.8(5) . . ?
C3 C2 C1 116.7(6) . . ?
C2 C3 C4 114.7(7) . . ?
C3 C4 P2 111.4(5) . . ?
N2 C11 C12 176.6(8) . . ?
N1 C21 C22 176.6(8) . . ?
C116 C111 C112 119.2(8) . . ?
C116 C111 P1 121.6(6) . . ?
C112 C111 P1 118.9(7) . . ?
C113 C112 C111 119.4(10) . . ?
C114 C113 C112 121.1(10) . . ?
C113 C114 C115 120.1(9) . . ?
C114 C115 C116 119.2(11) . . ?
C111 C116 C115 120.9(9) . . ?
C126 C121 C122 118.0(6) . . ?
C126 C121 P1 121.9(5) . . ?
C122 C121 P1 120.0(5) . . ?
C123 C122 C121 120.2(7) . . ?
C124 C123 C122 121.0(7) . . ?
C123 C124 C125 118.9(7) . . ?
C124 C125 C126 120.7(7) . . ?
C121 C126 C125 121.0(6) . . ?
C212 C211 C216 118.1(7) . . ?
C212 C211 P2 120.3(5) . . ?
C216 C211 P2 121.6(6) . . ?
C211 C212 C213 121.9(7) . . ?
C214 C213 C212 120.0(9) . . ?
C213 C214 C215 119.4(8) . . ?
C214 C215 C216 121.2(8) . . ?
C215 C216 C211 119.5(9) . . ?
C222 C221 C226 117.2(8) . . ?
C222 C221 P2 122.3(6) . . ?
C226 C221 P2 120.5(7) . . ?
C221 C222 C223 121.0(10) . . ?
C224 C223 C222 120.0(12) . . ?
C223 C224 C225 120.6(10) . . ?
C226 C225 C224 119.2(11) . . ?
C225 C226 C221 122.0(10) . . ?
C302 C301 N3 113.9(11) . . ?
C301 C302 C303 115.5(15) . . ?
C304 C303 C302 121(2) . . ?
C312 C311 N3 137(2) . . ?
C311 C312 C313 129(3) . . ?
C314 C313 C312 116(2) . . ?
C322 C321 N3 113.9(18) . . ?
C323 C322 C321 110.3(17) . . ?
C324 C323 C322 100(2) . . ?
C402 C401 N4 116.9(7) . . ?
C401 C402 C403 110.5(9) . . ?
C402 C403 C404 115.4(11) . . ?
C402 C403 C404 109.5(9) . . ?
C404 C403 C404 94.0(12) . . ?
C412 C411 N4 116.1(7) . . ?
C411 C412 C413 109.5(9) . . ?
C414 C413 C412 121.5(19) . . ?
C422 C421 N4 115.7(7) . . ?
C423 C422 C421 122.1(11) . . ?
C424 C423 C422 128.1(16) . . ?
B6A B1A B10A 60.9(4) . . ?
B6A B1A B5A 106.6(5) . . ?
B10A B1A B5A 57.8(4) . . ?
B6A B1A B2A 57.8(4) . . ?
B10A B1A B2A 106.5(5) . . ?
B5A B1A B2A 107.5(5) . . ?
B6A B1A Sn2 117.9(4) . . ?
B10A B1A Sn2 117.8(5) . . ?
B5A B1A Sn2 66.2(3) . . ?
B2A B1A Sn2 66.1(3) . . ?
B7A B2A B6A 60.5(4) . . ?
B7A B2A B3A 58.2(4) . . ?
B6A B2A B3A 106.6(5) . . ?
B7A B2A B1A 106.5(5) . . ?
B6A B2A B1A 57.7(4) . . ?
B3A B2A B1A 108.1(5) . . ?
B7A B2A Sn2 118.7(4) . . ?
B6A B2A Sn2 118.3(4) . . ?
B3A B2A Sn2 66.7(3) . . ?
B1A B2A Sn2 66.7(3) . . ?
B7A B3A B8A 61.1(4) . . ?
B7A B3A B4A 107.3(5) . . ?
B8A B3A B4A 58.6(4) . . ?
B7A B3A B2A 57.6(4) . . ?
B8A B3A B2A 107.0(5) . . ?
B4A B3A B2A 108.3(5) . . ?
B7A B3A Sn2 117.9(4) . . ?
B8A B3A Sn2 118.7(4) . . ?
B4A B3A Sn2 66.4(3) . . ?
B2A B3A Sn2 66.3(3) . . ?
B9A B4A B8A 59.8(4) . . ?
B9A B4A B3A 106.0(5) . . ?
B8A B4A B3A 58.3(4) . . ?
B9A B4A B5A 57.9(4) . . ?
B8A B4A B5A 106.3(5) . . ?
B3A B4A B5A 107.9(5) . . ?
B9A B4A Sn2 118.1(4) . . ?
B8A B4A Sn2 118.7(5) . . ?
B3A B4A Sn2 66.7(3) . . ?
B5A B4A Sn2 66.5(3) . . ?
B10A B5A B9A 60.2(5) . . ?
B10A B5A B4A 106.7(5) . . ?
B9A B5A B4A 58.1(4) . . ?
B10A B5A B1A 58.2(4) . . ?
B9A B5A B1A 106.4(5) . . ?
B4A B5A B1A 108.2(5) . . ?
B10A B5A Sn2 118.6(4) . . ?
B9A B5A Sn2 118.2(4) . . ?
B4A B5A Sn2 66.4(3) . . ?
B1A B5A Sn2 66.6(3) . . ?
B1A B6A B2A 64.5(4) . . ?
B1A B6A B7A 111.1(5) . . ?
B2A B6A B7A 59.5(4) . . ?
B1A B6A B10A 60.0(4) . . ?
B2A B6A B10A 110.9(5) . . ?
B7A B6A B10A 107.9(6) . . ?
B1A B6A B11A 109.5(5) . . ?
B2A B6A B11A 110.0(5) . . ?
B7A B6A B11A 60.9(4) . . ?
B10A B6A B11A 59.2(5) . . ?
B2A B7A B3A 64.3(4) . . ?
B2A B7A B6A 60.0(4) . . ?
B3A B7A B6A 111.0(5) . . ?
B2A B7A B8A 111.3(5) . . ?
B3A B7A B8A 59.9(4) . . ?
B6A B7A B8A 108.2(5) . . ?
B2A B7A B11A 110.0(5) . . ?
B3A B7A B11A 109.1(5) . . ?
B6A B7A B11A 60.5(4) . . ?
B8A B7A B11A 59.5(5) . . ?
B9A B8A B3A 109.8(5) . . ?
B9A B8A B4A 59.7(4) . . ?
B3A B8A B4A 63.2(4) . . ?
B9A B8A B11A 59.7(5) . . ?
B3A B8A B11A 109.3(6) . . ?
B4A B8A B11A 109.2(5) . . ?
B9A B8A B7A 107.4(5) . . ?
B3A B8A B7A 59.0(4) . . ?
B4A B8A B7A 109.3(5) . . ?
B11A B8A B7A 60.5(5) . . ?
B5A B9A B4A 63.9(4) . . ?
B5A B9A B10A 59.9(4) . . ?
B4A B9A B10A 111.1(6) . . ?
B5A B9A B8A 111.5(5) . . ?
B4A B9A B8A 60.5(4) . . ?
B10A B9A B8A 108.8(6) . . ?
B5A B9A B11A 110.0(6) . . ?
B4A B9A B11A 110.5(5) . . ?
B10A B9A B11A 60.1(5) . . ?
B8A B9A B11A 60.6(4) . . ?
B5A B10A B9A 59.9(5) . . ?
B5A B10A B11A 109.9(5) . . ?
B9A B10A B11A 60.0(5) . . ?
B5A B10A B1A 64.0(4) . . ?
B9A B10A B1A 110.7(5) . . ?
B11A B10A B1A 109.9(5) . . ?
B5A B10A B6A 110.1(5) . . ?
B9A B10A B6A 107.8(5) . . ?
B11A B10A B6A 60.7(5) . . ?
B1A B10A B6A 59.1(4) . . ?
B9A B11A B10A 59.9(5) . . ?
B9A B11A B8A 59.7(4) . . ?
B10A B11A B8A 107.9(5) . . ?
B9A B11A B6A 107.3(5) . . ?
B10A B11A B6A 60.2(5) . . ?
B8A B11A B6A 107.2(5) . . ?
B9A B11A B7A 106.9(5) . . ?
B10A B11A B7A 106.9(6) . . ?
B8A B11A B7A 60.0(4) . . ?
B6A B11A B7A 58.7(4) . . ?
B10B B1B B6B 60.1(7) . . ?
B10B B1B B5B 58.3(6) . . ?
B6B B1B B5B 106.4(8) . . ?
B10B B1B B2B 105.4(7) . . ?
B6B B1B B2B 57.3(6) . . ?
B5B B1B B2B 107.3(7) . . ?
B10B B1B Sn1 118.4(7) . . ?
B6B B1B Sn1 117.3(7) . . ?
B5B B1B Sn1 66.8(4) . . ?
B2B B1B Sn1 65.8(4) . . ?
B7B B2B B6B 60.5(7) . . ?
B7B B2B B3B 57.9(6) . . ?
B6B B2B B3B 107.2(7) . . ?
B7B B2B B1B 106.0(6) . . ?
B6B B2B B1B 58.4(6) . . ?
B3B B2B B1B 107.7(6) . . ?
B7B B2B Sn1 117.6(7) . . ?
B6B B2B Sn1 118.1(7) . . ?
B3B B2B Sn1 66.4(4) . . ?
B1B B2B Sn1 65.7(4) . . ?
B8B B3B B7B 59.6(6) . . ?
B8B B3B B4B 58.5(5) . . ?
B7B B3B B4B 106.0(6) . . ?
B8B B3B B2B 106.7(7) . . ?
B7B B3B B2B 58.2(6) . . ?
B4B B3B B2B 108.4(6) . . ?
B8B B3B Sn1 118.5(5) . . ?
B7B B3B Sn1 117.5(6) . . ?
B4B B3B Sn1 66.6(3) . . ?
B2B B3B Sn1 66.0(4) . . ?
B8B B4B B9B 60.0(5) . . ?
B8B B4B B3B 58.4(5) . . ?
B9B B4B B3B 106.4(7) . . ?
B8B B4B B5B 106.3(7) . . ?
B9B B4B B5B 57.7(5) . . ?
B3B B4B B5B 108.3(7) . . ?
B8B B4B Sn1 118.4(6) . . ?
B9B B4B Sn1 117.6(6) . . ?
B3B B4B Sn1 66.6(3) . . ?
B5B B4B Sn1 66.3(4) . . ?
B10B B5B B9B 60.5(7) . . ?
B10B B5B B1B 58.4(6) . . ?
B9B B5B B1B 107.1(7) . . ?
B10B B5B B4B 106.8(7) . . ?
B9B B5B B4B 58.2(5) . . ?
B1B B5B B4B 108.2(6) . . ?
B10B B5B Sn1 117.8(6) . . ?
B9B B5B Sn1 117.7(5) . . ?
B1B B5B Sn1 66.0(4) . . ?
B4B B5B Sn1 65.9(3) . . ?
B11B B6B B2B 108.9(9) . . ?
B11B B6B B10B 58.4(7) . . ?
B2B B6B B10B 110.3(8) . . ?
B11B B6B B7B 59.8(7) . . ?
B2B B6B B7B 59.6(6) . . ?
B10B B6B B7B 106.3(9) . . ?
B11B B6B B1B 107.6(9) . . ?
B2B B6B B1B 64.3(6) . . ?
B10B B6B B1B 59.3(7) . . ?
B7B B6B B1B 110.0(8) . . ?
B8B B7B B3B 60.2(6) . . ?
B8B B7B B11B 61.7(6) . . ?
B3B B7B B11B 110.4(7) . . ?
B8B B7B B2B 111.6(7) . . ?
B3B B7B B2B 63.9(5) . . ?
B11B B7B B2B 108.9(8) . . ?
B8B B7B B6B 110.0(8) . . ?
B3B B7B B6B 111.4(7) . . ?
B11B B7B B6B 59.5(7) . . ?
B2B B7B B6B 59.9(7) . . ?
B7B B8B B3B 60.3(6) . . ?
B7B B8B B4B 110.1(6) . . ?
B3B B8B B4B 63.1(5) . . ?
B7B B8B B9B 107.1(8) . . ?
B3B B8B B9B 110.5(6) . . ?
B4B B8B B9B 60.5(6) . . ?
B7B B8B B11B 59.6(6) . . ?
B3B B8B B11B 108.7(8) . . ?
B4B B8B B11B 108.1(7) . . ?
B9B B8B B11B 58.5(6) . . ?
B11B B9B B5B 108.4(8) . . ?
B11B B9B B8B 61.7(6) . . ?
B5B B9B B8B 111.0(6) . . ?
B11B B9B B4B 109.9(7) . . ?
B5B B9B B4B 64.0(5) . . ?
B8B B9B B4B 59.5(5) . . ?
B11B B9B B10B 58.7(7) . . ?
B5B B9B B10B 59.7(7) . . ?
B8B B9B B10B 108.7(8) . . ?
B4B B9B B10B 110.7(7) . . ?
B11B B10B B5B 109.3(8) . . ?
B11B B10B B1B 110.2(8) . . ?
B5B B10B B1B 63.3(6) . . ?
B11B B10B B9B 59.7(7) . . ?
B5B B10B B9B 59.8(6) . . ?
B1B B10B B9B 110.4(7) . . ?
B11B B10B B6B 60.2(7) . . ?
B5B B10B B6B 110.7(7) . . ?
B1B B10B B6B 60.6(7) . . ?
B9B B10B B6B 107.8(9) . . ?
B10B B11B B9B 61.6(7) . . ?
B10B B11B B6B 61.4(8) . . ?
B9B B11B B6B 110.3(8) . . ?
B10B B11B B7B 109.5(7) . . ?
B9B B11B B7B 107.3(7) . . ?
B6B B11B B7B 60.7(7) . . ?
B10B B11B B8B 109.4(7) . . ?
B9B B11B B8B 59.7(6) . . ?
B6B B11B B8B 108.5(7) . . ?
B7B B11B B8B 58.6(7) . . ?
Cl1 C50 Cl2 111.8(6) . . ?
C51 C51 Cl3B 104(7) 2_666 . ?
C51 C51 Cl3A 73(5) 2_666 . ?
Cl3B C51 Cl3A 38(2) . . ?
C51 C51 Cl3A 70(5) 2_666 2_666 ?
Cl3B C51 Cl3A 159(5) . 2_666 ?
Cl3A C51 Cl3A 142(2) . 2_666 ?
C51 C51 Cl3B 38(4) 2_666 2_666 ?
Cl3B C51 Cl3B 143(4) . 2_666 ?
Cl3A C51 Cl3B 108(2) . 2_666 ?
Cl3A C51 Cl3B 35.5(13) 2_666 2_666 ?
Cl3B Cl3A C51 40.2(19) . . ?
Cl3B Cl3A C51 73.9(17) . 2_666 ?
C51 Cl3A C51 38(2) . 2_666 ?
Cl3A Cl3B C51 102(3) . . ?
Cl3A Cl3B C51 71(2) . 2_666 ?
C51 Cl3B C51 37(4) . 2_666 ?
Cl4 C52 Cl5 109.3 . . ?
Cl4 C52 Cl5 93.5 . . ?

loop_
_geom_bond_atom_site_label_1
_geom_bond_atom_site_label_2
_geom_bond_distance
_geom_bond_site_symmetry_2
_geom_bond_publ_flag
Sn1 B1B 2.315(9) . ?
Sn1 B2B 2.316(9) . ?
Sn1 B3B 2.323(8) . ?
Sn1 B4B 2.324(8) . ?
Sn1 B5B 2.331(8) . ?
Sn1 Ru 2.6253(7) . ?
Sn2 B2A 2.335(7) . ?
Sn2 B4A 2.336(8) . ?
Sn2 B5A 2.338(7) . ?
Sn2 B3A 2.341(7) . ?
Sn2 B1A 2.344(7) . ?
Sn2 Ru 2.6596(7) . ?
Ru N2 2.072(5) . ?
Ru N1 2.084(5) . ?
Ru P1 2.3046(16) . ?
Ru P2 2.3195(17) . ?
P1 C111 1.827(8) . ?
P1 C121 1.839(6) . ?
P1 C1 1.859(7) . ?
P2 C221 1.835(8) . ?
P2 C211 1.835(7) . ?
P2 C4 1.849(7) . ?
N1 C21 1.132(8) . ?
N2 C11 1.128(8) . ?
N3 C311 1.43(2) . ?
N3 C331 1.48(2) . ?
N3 C301 1.500(16) . ?
N3 C321 1.600(19) . ?
N4 C411 1.477(9) . ?
N4 C431 1.484(9) . ?
N4 C421 1.542(10) . ?
N4 C401 1.549(11) . ?
C1 C2 1.528(11) . ?
C2 C3 1.521(12) . ?
C3 C4 1.556(10) . ?
C11 C12 1.451(10) . ?
C21 C22 1.457(9) . ?
C111 C116 1.374(12) . ?
C111 C112 1.397(11) . ?
C112 C113 1.388(13) . ?
C113 C114 1.358(17) . ?
C114 C115 1.385(15) . ?
C115 C116 1.394(12) . ?
C121 C126 1.381(9) . ?
C121 C122 1.396(9) . ?
C122 C123 1.396(10) . ?
C123 C124 1.368(12) . ?
C124 C125 1.375(11) . ?
C125 C126 1.388(9) . ?
C211 C212 1.373(11) . ?
C211 C216 1.406(9) . ?
C212 C213 1.393(10) . ?
C213 C214 1.361(12) . ?
C214 C215 1.384(15) . ?
C215 C216 1.390(12) . ?
C221 C222 1.390(12) . ?
C221 C226 1.390(12) . ?
C222 C223 1.396(13) . ?
C223 C224 1.354(18) . ?
C224 C225 1.380(18) . ?
C225 C226 1.379(13) . ?
C301 C302 1.457(18) . ?
C302 C303 1.51(2) . ?
C303 C304 1.33(3) . ?
C311 C312 1.19(3) . ?
C312 C313 1.51(3) . ?
C313 C314 1.49(3) . ?
C321 C322 1.60(3) . ?
C322 C323 1.56(4) . ?
C323 C324 1.475(19) . ?
C401 C402 1.494(13) . ?
C402 C403 1.506(12) . ?
C403 C404 1.51(2) . ?
C403 C404 1.547(17) . ?
C411 C412 1.466(13) . ?
C412 C413 1.549(14) . ?
C413 C414 1.17(3) . ?
C421 C422 1.447(13) . ?
C422 C423 1.429(15) . ?
C423 C424 1.383(18) . ?
B1A B6A 1.756(11) . ?
B1A B10A 1.772(11) . ?
B1A B5A 1.873(11) . ?
B1A B2A 1.873(10) . ?
B2A B7A 1.748(11) . ?
B2A B6A 1.757(10) . ?
B2A B3A 1.865(11) . ?
B3A B7A 1.759(10) . ?
B3A B8A 1.775(11) . ?
B3A B4A 1.862(10) . ?
B4A B9A 1.768(11) . ?
B4A B8A 1.780(11) . ?
B4A B5A 1.870(10) . ?
B5A B10A 1.763(11) . ?
B5A B9A 1.764(11) . ?
B6A B7A 1.765(11) . ?
B6A B10A 1.789(11) . ?
B6A B11A 1.798(12) . ?
B7A B8A 1.796(12) . ?
B7A B11A 1.805(11) . ?
B8A B9A 1.769(11) . ?
B8A B11A 1.786(11) . ?
B9A B10A 1.768(12) . ?
B9A B11A 1.770(12) . ?
B10A B11A 1.772(11) . ?
B1B B10B 1.773(15) . ?
B1B B6B 1.798(17) . ?
B1B B5B 1.860(16) . ?
B1B B2B 1.903(15) . ?
B2B B7B 1.773(15) . ?
B2B B6B 1.777(14) . ?
B2B B3B 1.872(16) . ?
B3B B8B 1.765(12) . ?
B3B B7B 1.766(14) . ?
B3B B4B 1.847(12) . ?
B4B B8B 1.765(14) . ?
B4B B9B 1.782(13) . ?
B4B B5B 1.885(13) . ?
B5B B10B 1.770(16) . ?
B5B B9B 1.772(14) . ?
B6B B11B 1.767(18) . ?
B6B B10B 1.788(19) . ?
B6B B7B 1.79(2) . ?
B7B B8B 1.754(18) . ?
B7B B11B 1.772(14) . ?
B8B B9B 1.774(15) . ?
B8B B11B 1.809(16) . ?
B9B B11B 1.752(16) . ?
B9B B10B 1.785(18) . ?
B10B B11B 1.734(17) . ?
C50 Cl1 1.697(12) . ?
C50 Cl2 1.747(12) . ?
C51 C51 1.11(8) 2_666 ?
C51 Cl3B 1.12(6) . ?
C51 Cl3A 1.70(5) . ?
C51 Cl3A 1.73(6) 2_666 ?
C51 Cl3B 1.76(5) 2_666 ?
Cl3A Cl3B 1.07(2) . ?
Cl3A C51 1.73(6) 2_666 ?
Cl3B C51 1.76(5) 2_666 ?
Cl4 C52 1.673(9) . ?
Cl5 C52 1.728(9) . ?
Cl4 C52 1.521(8) . ?
Cl5 C52 1.952(10) . ?
